data_7161086
loop_
_publ_author_name
'Cui, Yan-Zhao'
'Li, He'
'Liu, Huiyi'
'Yuan, Hao-Qi'
'Zhou, Hao-Tian'
'Wang, Xiao-Sai'
'Wang, Yan-Bo'

_publ_section_title
;
 Pyridine-boryl radical-mediated reductive homocoupling of
 <i>para</i>-quinone methides.
;
_journal_issue 15
_journal_name_full 'Organic &amp; biomolecular chemistry'
_journal_page_first 3295
_journal_page_last 3300
_journal_paper_doi 10.1039/d6ob00078a
_journal_volume 24
_journal_year 2026
_chemical_absolute_configuration unk
_chemical_formula_moiety 'C42 H52 O2'
_chemical_formula_sum 'C42 H52 O2'
_chemical_formula_weight 588.83
_chemical_name_systematic (E)-4,4'-(1,2-diphenylethene-1,2-diyl)bis(2,6-di-tert-butylphenol)
_space_group_crystal_system orthorhombic
_space_group_IT_number 33
_space_group_name_Hall 'P 2c -2n'
_space_group_name_H-M_alt 'P n a 21'
_atom_sites_solution_hydrogens mixed
_atom_sites_solution_primary dual
_atom_sites_solution_secondary difmap
_audit_creation_date 2026-01-13
_audit_creation_method
;
Olex2 1.5
(compiled 2022.04.07 svn.rca3783a0 for OlexSys, GUI svn.r6498)
;
_audit_update_record
;
2026-01-13 deposited with the CCDC.	2026-03-20 downloaded from the CCDC.
;
_cell_angle_alpha 90
_cell_angle_beta 90
_cell_angle_gamma 90
_cell_formula_units_Z 4
_cell_length_a 29.342(2)
_cell_length_b 10.2930(8)
_cell_length_c 11.6592(10)
_cell_measurement_reflns_used 3651
_cell_measurement_temperature 173(2)
_cell_measurement_theta_max 23.026
_cell_measurement_theta_min 2.639
_cell_volume 3521.3(5)
_computing_cell_refinement 'SAINT V8.40B (Bruker, 2016)'
_computing_data_collection 'Bruker D8 Venture diffractometer'
_computing_data_reduction 'SAINT V8.40B (Bruker, 2016)'
_computing_molecular_graphics 'Olex2 1.5 (Dolomanov et al., 2009)'
_computing_publication_material 'Olex2 1.5 (Dolomanov et al., 2009)'
_computing_structure_refinement 'SHELXL 2025/1 (Sheldrick, 2015)'
_computing_structure_solution 'SHELXT 2014/5 (Sheldrick, 2014)'
_diffrn_ambient_temperature 173(2)
_diffrn_detector 'Bruker PHOTON-II area detector'
_diffrn_detector_area_resol_mean 7.4
_diffrn_detector_type 'CMOS-PHOTONII area detector'
_diffrn_measured_fraction_theta_full 0.999
_diffrn_measured_fraction_theta_max 0.998
_diffrn_measurement_device 'three-circle diffractometer'
_diffrn_measurement_device_type 'Bruker D8 Venture_Air'
_diffrn_measurement_method 'phi and omega scans'
_diffrn_radiation_monochromator graphite
_diffrn_radiation_probe x-ray
_diffrn_radiation_type MoK\a
_diffrn_radiation_wavelength 0.71073
_diffrn_reflns_av_R_equivalents 0.0891
_diffrn_reflns_av_unetI/netI 0.1100
_diffrn_reflns_Laue_measured_fraction_full 0.999
_diffrn_reflns_Laue_measured_fraction_max 0.998
_diffrn_reflns_limit_h_max 39
_diffrn_reflns_limit_h_min -38
_diffrn_reflns_limit_k_max 12
_diffrn_reflns_limit_k_min -13
_diffrn_reflns_limit_l_max 15
_diffrn_reflns_limit_l_min -15
_diffrn_reflns_number 22529
_diffrn_reflns_point_group_measured_fraction_full 0.953
_diffrn_reflns_point_group_measured_fraction_max 0.930
_diffrn_reflns_theta_full 25.242
_diffrn_reflns_theta_max 28.296
_diffrn_reflns_theta_min 2.097
_diffrn_source 'sealed X-ray tube'
_diffrn_source_current 1.4
_diffrn_source_power 0.07
_diffrn_source_target Mo
_diffrn_source_voltage 50.0
_exptl_absorpt_coefficient_mu 0.066
_exptl_absorpt_correction_T_max 0.0962
_exptl_absorpt_correction_T_min 0.0599
_exptl_absorpt_correction_type multi-scan
_exptl_absorpt_process_details
;
SADABS-2016/2 (Bruker,2016/2) was used for absorption correction.
wR2(int) was 0.1293 before and 0.0740 after correction.
The Ratio of minimum to maximum transmission is 0.6227.
The \l/2 correction factor is Not present.
;
_exptl_crystal_colour 'clear reddish red'
_exptl_crystal_colour_lustre clear
_exptl_crystal_colour_modifier reddish
_exptl_crystal_colour_primary red
_exptl_crystal_density_diffrn 1.111
_exptl_crystal_density_method 'not measured'
_exptl_crystal_description block
_exptl_crystal_F_000 1280
_exptl_crystal_recrystallization_method
'The crystals were growth by means of evaporation of a mixture of n-hexane and toluene at RT.'
_exptl_crystal_size_max 0.16
_exptl_crystal_size_mid 0.15
_exptl_crystal_size_min 0.15
_refine_diff_density_max 0.331
_refine_diff_density_min -0.334
_refine_diff_density_rms 0.050
_refine_ls_abs_structure_details
;
 Flack x determined using 1438 quotients [(I+)-(I-)]/[(I+)+(I-)]
 (Parsons, Flack and Wagner, Acta Cryst. B69 (2013) 249-259).
;
_refine_ls_abs_structure_Flack 0.4(10)
_refine_ls_extinction_method none
_refine_ls_goodness_of_fit_ref 1.012
_refine_ls_hydrogen_treatment mixed
_refine_ls_matrix_type full
_refine_ls_number_parameters 431
_refine_ls_number_reflns 8133
_refine_ls_number_restraints 6
_refine_ls_restrained_S_all 1.028
_refine_ls_R_factor_all 0.1311
_refine_ls_R_factor_gt 0.0686
_refine_ls_shift/su_max 0.000
_refine_ls_shift/su_mean 0.000
_refine_ls_structure_factor_coef Fsqd
_refine_ls_weighting_details 'w=1/[\s^2^(Fo^2^)+(0.0586P)^2^+1.0161P] where P=(Fo^2^+2Fc^2^)/3'
_refine_ls_weighting_scheme calc
_refine_ls_wR_factor_gt 0.1395
_refine_ls_wR_factor_ref 0.1728
_reflns_Friedel_coverage 0.777
_reflns_Friedel_fraction_full 0.901
_reflns_Friedel_fraction_max 0.854
_reflns_number_gt 4910
_reflns_number_total 8133
_reflns_threshold_expression 'I > 2\s(I)'
_cod_data_source_file d6ob00078a2.cif
_cod_data_source_block M16651_0m
_cod_depositor_comments
;
The following automatic conversions were performed:

data item '_diffrn_radiation_probe' value 'X-ray' was changed to
'x-ray' in accordance with the
/home/data/users/saulius/crontab/automatic-downloads/rss-feeds/RSC/lib/dictionaries/cif_core.dic
dictionary named 'cif_core.dic' version 2.4.2 last updated on
2011-04-26.

Automatic conversion script
Id: cif_fix_values 8170 2020-07-09 18:12:32Z antanas 

 Adding full bibliography for 7161083--7161088.cif.
;
_cod_database_code 7161086
_shelx_shelxl_version_number 2025/1
_shelx_space_group_comment
;
The symmetry employed for this shelxl refinement is uniquely defined
by the following loop, which should always be used as a source of
symmetry information in preference to the above space-group names.
They are only intended as comments.
;
_shelx_estimated_absorpt_t_max 0.990
_shelx_estimated_absorpt_t_min 0.990
_exptl_crystal_mounting_method
;
 Crystals were removed from the crystallisation vial and immediately coated
 with PDMS (polydimethylsiloxane/Dimethicone, CAS: 9006-65-9 on a glass slide.
 A suitable single crystal was selected and mounted on a glass fiber using
 vacuum silicone grease as adhesive. The glass fiber with single crystal was
 mounted on copper pin with solid paraffin. Operator: DJ_Tokyo.
;
_olex2_refinement_description
;
1. Fixed Uiso
 At 1.2 times of:
  All C(H) groups
 At 1.5 times of:
  All C(H,H) groups, All C(H,H,H) groups, All O(H) groups
2. Restrained distances
 H1-H18A
 1.98 with sigma of 0.01
 H1-H17B
 2.2 with sigma of 0.01
 H18A-H1
 2.2 with sigma of 0.01
 H2-H38A
 2.2 with sigma of 0.01
 H37B-H2
 2.2 with sigma of 0.01
3.a Aromatic/amide H refined with riding coordinates:
 C4(H4), C5(H5), C6(H6), C7(H7), C8(H8), C10(H10), C14(H14), C24(H24),
 C25(H25), C26(H26), C27(H27), C28(H28), C30(H30), C34(H34)
3.b Idealised Me refined as rotating group:
 C16(H16A,H16B,H16C), C17(H17A,H17B,H17C), C18(H18A,H18B,H18C), C21(H21A,H21B,
 H21C), C22(H22A,H22B,H22C), C36(H36A,H36B,H36C), C37(H37A,H37B,H37C), C38(H38A,
 H38B,H38C), C41(H41A,H41B,H41C), C42(H42A,H42B,H42C)
3.c Idealised tetrahedral OH refined as rotating group:
 O1(H1), O2(H2)
;
_olex2_submission_special_instructions 'No special instructions were received'

loop_
_space_group_symop_operation_xyz
'x, y, z'
'-x, -y, z+1/2'
'x+1/2, -y+1/2, z'
'-x+1/2, y+1/2, z+1/2'

loop_
_atom_site_label
_atom_site_type_symbol
_atom_site_fract_x
_atom_site_fract_y
_atom_site_fract_z
_atom_site_U_iso_or_equiv
_atom_site_adp_type
_atom_site_occupancy
_atom_site_site_symmetry_order
_atom_site_calc_flag
_atom_site_refinement_flags_posn
_atom_site_refinement_flags_adp
_atom_site_refinement_flags_occupancy
_atom_site_disorder_assembly
_atom_site_disorder_group
O1 O 0.87121(10) 0.5836(3) 0.4534(4) 0.0461(9) Uani 1 1 d . . . . .
H1 H 0.880664 0.660657 0.454815 0.069 Uiso 1 1 calc DR U . . .
O2 O 0.46402(9) 0.7470(3) 0.5291(3) 0.0389(8) Uani 1 1 d . . . . .
H2 H 0.451711 0.676236 0.547304 0.058 Uiso 1 1 calc DR U . . .
C1 C 0.67873(14) 0.5707(4) 0.4863(4) 0.0287(10) Uani 1 1 d . . . . .
C2 C 0.65336(14) 0.6756(4) 0.4571(4) 0.0293(10) Uani 1 1 d . . . . .
C3 C 0.65798(14) 0.4423(4) 0.5201(4) 0.0277(10) Uani 1 1 d . . . . .
C4 C 0.67154(15) 0.3787(5) 0.6190(4) 0.0323(11) Uani 1 1 d . . . . .
H4 H 0.693664 0.417636 0.667625 0.039 Uiso 1 1 calc R U . . .
C5 C 0.65308(18) 0.2579(5) 0.6483(5) 0.0382(12) Uani 1 1 d . . . . .
H5 H 0.662767 0.214770 0.716108 0.046 Uiso 1 1 calc R U . . .
C6 C 0.62070(16) 0.2016(5) 0.5781(5) 0.0377(12) Uani 1 1 d . . . . .
H6 H 0.607894 0.119826 0.597767 0.045 Uiso 1 1 calc R U . . .
C7 C 0.60697(16) 0.2644(5) 0.4795(5) 0.0370(12) Uani 1 1 d . . . . .
H7 H 0.584706 0.225462 0.431310 0.044 Uiso 1 1 calc R U . . .
C8 C 0.62551(15) 0.3845(4) 0.4498(4) 0.0336(11) Uani 1 1 d . . . . .
H8 H 0.615946 0.426929 0.381582 0.040 Uiso 1 1 calc R U . . .
C9 C 0.72954(13) 0.5730(4) 0.4814(4) 0.0273(9) Uani 1 1 d . . . . .
C10 C 0.75406(14) 0.6814(4) 0.5184(4) 0.0293(10) Uani 1 1 d . . . . .
H10 H 0.737681 0.752136 0.550747 0.035 Uiso 1 1 calc R U . . .
C11 C 0.80113(14) 0.6912(4) 0.5104(4) 0.0284(10) Uani 1 1 d . . . . .
C12 C 0.82438(14) 0.5827(5) 0.4652(4) 0.0313(10) Uani 1 1 d . . . . .
C13 C 0.80169(15) 0.4688(5) 0.4295(4) 0.0303(10) Uani 1 1 d . . . . .
C14 C 0.75434(14) 0.4679(4) 0.4395(4) 0.0288(10) Uani 1 1 d . . . . .
H14 H 0.738268 0.392102 0.416594 0.035 Uiso 1 1 calc R U . . .
C15 C 0.82632(15) 0.8149(5) 0.5510(4) 0.0351(11) Uani 1 1 d . . . . .
C16 C 0.79282(18) 0.9179(5) 0.5952(6) 0.0517(15) Uani 1 1 d . . . . .
H16A H 0.775236 0.882165 0.659312 0.078 Uiso 1 1 calc R U . . .
H16B H 0.772037 0.943053 0.533273 0.078 Uiso 1 1 calc R U . . .
H16C H 0.809816 0.994411 0.621276 0.078 Uiso 1 1 calc R U . . .
C17 C 0.85222(17) 0.8791(4) 0.4512(5) 0.0396(12) Uani 1 1 d . . . . .
H17A H 0.843832 0.836601 0.378981 0.059 Uiso 1 1 calc R U . . .
H17B H 0.885103 0.870248 0.463654 0.059 Uiso 1 1 calc DR U . . .
H17C H 0.844220 0.971468 0.447267 0.059 Uiso 1 1 calc R U . . .
C18 C 0.85860(19) 0.7826(6) 0.6508(5) 0.0506(15) Uani 1 1 d . . . . .
H18A H 0.879386 0.712848 0.627605 0.076 Uiso 1 1 calc DR U . . .
H18B H 0.840741 0.754335 0.717269 0.076 Uiso 1 1 calc R U . . .
H18C H 0.876274 0.860052 0.671085 0.076 Uiso 1 1 calc R U . . .
C19 C 0.82797(15) 0.3513(5) 0.3809(5) 0.0354(11) Uani 1 1 d . . . . .
C20 C 0.86312(19) 0.3005(6) 0.4691(6) 0.0473(15) Uani 1 1 d . . . . .
H20A H 0.8867(18) 0.371(5) 0.487(5) 0.057(17) Uiso 1 1 d . . . . .
H20B H 0.8777(17) 0.218(5) 0.432(5) 0.052(16) Uiso 1 1 d . . . . .
H20C H 0.845(2) 0.268(7) 0.538(7) 0.09(2) Uiso 1 1 d . . . . .
C21 C 0.79596(18) 0.2375(5) 0.3539(6) 0.0469(14) Uani 1 1 d . . . . .
H21A H 0.775178 0.262219 0.291853 0.070 Uiso 1 1 calc R U . . .
H21B H 0.778271 0.215505 0.422539 0.070 Uiso 1 1 calc R U . . .
H21C H 0.813980 0.161954 0.330186 0.070 Uiso 1 1 calc R U . . .
C22 C 0.8520(2) 0.3888(6) 0.2674(5) 0.0529(15) Uani 1 1 d . . . . .
H22A H 0.829456 0.423350 0.213323 0.079 Uiso 1 1 calc R U . . .
H22B H 0.866488 0.311690 0.234234 0.079 Uiso 1 1 calc R U . . .
H22C H 0.875180 0.455013 0.282732 0.079 Uiso 1 1 calc R U . . .
C23 C 0.67477(14) 0.7870(4) 0.3943(4) 0.0305(10) Uani 1 1 d . . . . .
C24 C 0.67225(15) 0.9138(5) 0.4341(4) 0.0366(12) Uani 1 1 d . . . . .
H24 H 0.656934 0.931659 0.504098 0.044 Uiso 1 1 calc R U . . .
C25 C 0.69186(16) 1.0149(5) 0.3726(5) 0.0446(13) Uani 1 1 d . . . . .
H25 H 0.690577 1.101218 0.401368 0.054 Uiso 1 1 calc R U . . .
C26 C 0.71320(17) 0.9895(6) 0.2697(5) 0.0455(14) Uani 1 1 d . . . . .
H26 H 0.726666 1.058508 0.227565 0.055 Uiso 1 1 calc R U . . .
C27 C 0.71511(17) 0.8646(6) 0.2277(5) 0.0440(14) Uani 1 1 d . . . . .
H27 H 0.729529 0.847622 0.156266 0.053 Uiso 1 1 calc R U . . .
C28 C 0.69600(16) 0.7641(5) 0.2897(4) 0.0347(11) Uani 1 1 d . . . . .
H28 H 0.697373 0.678115 0.260360 0.042 Uiso 1 1 calc R U . . .
C29 C 0.60344(14) 0.6915(4) 0.4777(4) 0.0279(10) Uani 1 1 d . . . . .
C30 C 0.58125(14) 0.6316(4) 0.5693(4) 0.0285(10) Uani 1 1 d . . . . .
H30 H 0.598757 0.580127 0.620588 0.034 Uiso 1 1 calc R U . . .
C31 C 0.53469(14) 0.6436(4) 0.5890(4) 0.0263(9) Uani 1 1 d . . . . .
C32 C 0.51044(13) 0.7284(4) 0.5148(4) 0.0278(10) Uani 1 1 d . . . . .
C33 C 0.53203(14) 0.8000(4) 0.4270(4) 0.0287(10) Uani 1 1 d . . . . .
C34 C 0.57787(14) 0.7751(4) 0.4090(4) 0.0278(10) Uani 1 1 d . . . . .
H34 H 0.592648 0.817172 0.346775 0.033 Uiso 1 1 calc R U . . .
C35 C 0.51120(16) 0.5665(5) 0.6859(4) 0.0319(11) Uani 1 1 d . . . . .
C36 C 0.54639(16) 0.4898(5) 0.7570(5) 0.0396(12) Uani 1 1 d . . . . .
H36A H 0.567669 0.550520 0.793409 0.059 Uiso 1 1 calc R U . . .
H36B H 0.563262 0.430823 0.706514 0.059 Uiso 1 1 calc R U . . .
H36C H 0.530608 0.439412 0.816192 0.059 Uiso 1 1 calc R U . . .
C37 C 0.47804(17) 0.4652(5) 0.6329(5) 0.0432(13) Uani 1 1 d . . . . .
H37A H 0.488671 0.377389 0.651210 0.065 Uiso 1 1 calc R U . . .
H37B H 0.477111 0.476450 0.549496 0.065 Uiso 1 1 calc DR U . . .
H37C H 0.447443 0.478027 0.664663 0.065 Uiso 1 1 calc R U . . .
C38 C 0.48650(18) 0.6550(5) 0.7714(5) 0.0433(13) Uani 1 1 d . . . . .
H38A H 0.462178 0.702300 0.731717 0.065 Uiso 1 1 calc DR U . . .
H38B H 0.508223 0.717070 0.804118 0.065 Uiso 1 1 calc R U . . .
H38C H 0.473309 0.602164 0.832912 0.065 Uiso 1 1 calc R U . . .
C39 C 0.50767(15) 0.9075(4) 0.3585(4) 0.0308(10) Uani 1 1 d . . . . .
C40 C 0.46828(18) 0.8563(6) 0.2853(5) 0.0380(12) Uani 1 1 d . . . . .
H40A H 0.4804(19) 0.796(6) 0.223(5) 0.057 Uiso 1 1 d . U . . .
H40B H 0.4536(19) 0.925(5) 0.238(5) 0.057 Uiso 1 1 d . U . . .
H40C H 0.4464(17) 0.801(5) 0.329(5) 0.045(16) Uiso 1 1 d . . . . .
C41 C 0.49030(17) 1.0118(5) 0.4424(5) 0.0378(12) Uani 1 1 d . . . . .
H41A H 0.515864 1.044793 0.488012 0.057 Uiso 1 1 calc R U . . .
H41B H 0.467451 0.973477 0.493593 0.057 Uiso 1 1 calc R U . . .
H41C H 0.476538 1.083345 0.399205 0.057 Uiso 1 1 calc R U . . .
C42 C 0.54064(17) 0.9748(5) 0.2743(5) 0.0380(12) Uani 1 1 d . . . . .
H42A H 0.551269 0.911666 0.217303 0.057 Uiso 1 1 calc R U . . .
H42B H 0.566802 1.009372 0.316659 0.057 Uiso 1 1 calc R U . . .
H42C H 0.524794 1.046054 0.235330 0.057 Uiso 1 1 calc R U . . .

loop_
_atom_site_aniso_label
_atom_site_aniso_U_11
_atom_site_aniso_U_22
_atom_site_aniso_U_33
_atom_site_aniso_U_23
_atom_site_aniso_U_13
_atom_site_aniso_U_12
O1 0.0248(16) 0.044(2) 0.069(3) 0.005(2) 0.0074(18) -0.0044(15)
O2 0.0235(16) 0.0378(19) 0.055(2) 0.0097(17) 0.0051(16) 0.0033(15)
C1 0.023(2) 0.032(2) 0.031(2) 0.004(2) -0.0007(19) -0.0055(18)
C2 0.025(2) 0.033(2) 0.030(2) 0.005(2) 0.0007(19) -0.0009(19)
C3 0.021(2) 0.031(3) 0.031(2) 0.000(2) 0.0030(19) 0.0012(18)
C4 0.029(2) 0.033(3) 0.034(3) 0.003(2) 0.001(2) -0.001(2)
C5 0.046(3) 0.032(3) 0.037(3) 0.009(2) 0.006(2) 0.005(2)
C6 0.035(3) 0.031(3) 0.047(3) 0.005(3) 0.010(2) -0.001(2)
C7 0.035(3) 0.033(3) 0.044(3) -0.003(2) 0.001(2) -0.006(2)
C8 0.032(2) 0.034(3) 0.035(3) 0.001(2) -0.001(2) -0.001(2)
C9 0.025(2) 0.031(2) 0.026(2) 0.002(2) -0.0030(18) 0.0011(19)
C10 0.029(2) 0.030(2) 0.029(2) 0.003(2) -0.003(2) 0.0025(19)
C11 0.027(2) 0.031(3) 0.027(2) 0.003(2) -0.0026(19) -0.0030(18)
C12 0.023(2) 0.039(3) 0.032(3) 0.007(2) 0.001(2) 0.001(2)
C13 0.028(2) 0.033(2) 0.031(2) 0.010(2) 0.001(2) 0.0021(19)
C14 0.028(2) 0.029(2) 0.029(2) 0.000(2) 0.0012(19) -0.0010(18)
C15 0.029(2) 0.041(3) 0.035(3) -0.004(2) -0.001(2) -0.009(2)
C16 0.046(3) 0.046(3) 0.064(4) -0.019(3) 0.009(3) -0.011(3)
C17 0.045(3) 0.030(3) 0.044(3) 0.003(3) 0.002(3) -0.007(2)
C18 0.045(3) 0.069(4) 0.037(3) 0.002(3) -0.004(3) -0.024(3)
C19 0.029(2) 0.033(3) 0.044(3) 0.004(2) 0.007(2) 0.001(2)
C20 0.033(3) 0.045(3) 0.064(4) 0.008(3) 0.000(3) 0.011(3)
C21 0.043(3) 0.035(3) 0.063(4) -0.004(3) 0.002(3) 0.007(2)
C22 0.055(4) 0.049(3) 0.055(4) 0.004(3) 0.019(3) 0.011(3)
C23 0.022(2) 0.034(3) 0.035(3) 0.003(2) -0.0011(19) 0.0018(19)
C24 0.033(3) 0.040(3) 0.037(3) 0.007(3) 0.005(2) 0.002(2)
C25 0.035(3) 0.034(3) 0.065(4) 0.007(3) 0.001(3) 0.000(2)
C26 0.034(3) 0.048(3) 0.054(3) 0.024(3) 0.003(3) -0.007(2)
C27 0.034(3) 0.066(4) 0.032(3) 0.008(3) 0.004(2) -0.007(3)
C28 0.029(2) 0.044(3) 0.031(3) 0.003(2) 0.002(2) -0.005(2)
C29 0.024(2) 0.029(2) 0.031(2) 0.001(2) 0.0018(19) -0.0015(18)
C30 0.027(2) 0.030(3) 0.029(2) 0.001(2) -0.0031(19) 0.0032(18)
C31 0.026(2) 0.024(2) 0.029(2) 0.000(2) 0.0019(19) 0.0014(18)
C32 0.021(2) 0.029(2) 0.034(2) 0.002(2) 0.001(2) -0.0002(18)
C33 0.026(2) 0.028(2) 0.032(2) 0.000(2) -0.0001(19) 0.0014(18)
C34 0.027(2) 0.029(2) 0.027(2) 0.003(2) 0.0020(18) -0.0009(19)
C35 0.034(3) 0.025(2) 0.037(3) 0.001(2) 0.007(2) 0.000(2)
C36 0.037(3) 0.040(3) 0.041(3) 0.011(3) 0.010(2) 0.002(2)
C37 0.039(3) 0.040(3) 0.050(3) 0.007(3) 0.003(3) -0.011(2)
C38 0.044(3) 0.045(3) 0.041(3) 0.002(3) 0.013(3) 0.007(2)
C39 0.029(2) 0.029(2) 0.034(3) 0.002(2) 0.001(2) 0.0031(19)
C40 0.036(3) 0.036(3) 0.042(3) -0.001(3) -0.007(2) 0.007(2)
C41 0.044(3) 0.030(3) 0.039(3) 0.002(2) 0.004(2) 0.003(2)
C42 0.042(3) 0.033(3) 0.039(3) 0.010(3) -0.003(2) 0.003(2)

loop_
_atom_type_symbol
_atom_type_description
_atom_type_scat_dispersion_real
_atom_type_scat_dispersion_imag
_atom_type_scat_source
C C 0.0033 0.0016 'International Tables Vol C Tables 4.2.6.8 and 6.1.1.4'
H H 0.0000 0.0000 'International Tables Vol C Tables 4.2.6.8 and 6.1.1.4'
O O 0.0106 0.0060 'International Tables Vol C Tables 4.2.6.8 and 6.1.1.4'

loop_
_geom_angle_atom_site_label_1
_geom_angle_atom_site_label_2
_geom_angle_atom_site_label_3
_geom_angle
_geom_angle_site_symmetry_1
_geom_angle_site_symmetry_3
_geom_angle_publ_flag
C12 O1 H1 109.5 . . ?
C32 O2 H2 109.5 . . ?
C2 C1 C3 122.8(4) . . ?
C2 C1 C9 121.8(4) . . ?
C9 C1 C3 115.3(4) . . ?
C1 C2 C23 120.1(4) . . ?
C1 C2 C29 125.9(4) . . ?
C29 C2 C23 113.9(4) . . ?
C4 C3 C1 121.1(4) . . ?
C4 C3 C8 119.1(4) . . ?
C8 C3 C1 119.8(4) . . ?
C3 C4 H4 119.6 . . ?
C3 C4 C5 120.8(4) . . ?
C5 C4 H4 119.6 . . ?
C4 C5 H5 120.2 . . ?
C6 C5 C4 119.6(5) . . ?
C6 C5 H5 120.2 . . ?
C5 C6 H6 120.0 . . ?
C7 C6 C5 119.9(4) . . ?
C7 C6 H6 120.0 . . ?
C6 C7 H7 119.7 . . ?
C6 C7 C8 120.5(5) . . ?
C8 C7 H7 119.7 . . ?
C3 C8 C7 120.0(5) . . ?
C3 C8 H8 120.0 . . ?
C7 C8 H8 120.0 . . ?
C10 C9 C1 121.0(4) . . ?
C14 C9 C1 121.6(4) . . ?
C14 C9 C10 117.4(4) . . ?
C9 C10 H10 118.3 . . ?
C11 C10 C9 123.3(4) . . ?
C11 C10 H10 118.3 . . ?
C10 C11 C12 116.7(4) . . ?
C10 C11 C15 121.0(4) . . ?
C12 C11 C15 122.3(4) . . ?
O1 C12 C11 120.8(4) . . ?
O1 C12 C13 116.5(4) . . ?
C11 C12 C13 122.7(4) . . ?
C12 C13 C19 121.6(4) . . ?
C14 C13 C12 116.8(4) . . ?
C14 C13 C19 121.6(4) . . ?
C9 C14 C13 123.0(4) . . ?
C9 C14 H14 118.5 . . ?
C13 C14 H14 118.5 . . ?
C16 C15 C11 111.4(4) . . ?
C16 C15 C17 105.8(4) . . ?
C16 C15 C18 106.9(5) . . ?
C17 C15 C11 111.0(4) . . ?
C18 C15 C11 110.4(4) . . ?
C18 C15 C17 111.2(4) . . ?
C15 C16 H16A 109.5 . . ?
C15 C16 H16B 109.5 . . ?
C15 C16 H16C 109.5 . . ?
H16A C16 H16B 109.5 . . ?
H16A C16 H16C 109.5 . . ?
H16B C16 H16C 109.5 . . ?
C15 C17 H17A 109.5 . . ?
C15 C17 H17B 109.5 . . ?
C15 C17 H17C 109.5 . . ?
H17A C17 H17B 109.5 . . ?
H17A C17 H17C 109.5 . . ?
H17B C17 H17C 109.5 . . ?
C15 C18 H18A 109.5 . . ?
C15 C18 H18B 109.5 . . ?
C15 C18 H18C 109.5 . . ?
H18A C18 H18B 109.5 . . ?
H18A C18 H18C 109.5 . . ?
H18B C18 H18C 109.5 . . ?
C13 C19 C20 110.7(4) . . ?
C13 C19 C22 110.3(4) . . ?
C21 C19 C13 111.6(4) . . ?
C21 C19 C20 106.6(4) . . ?
C21 C19 C22 107.1(5) . . ?
C22 C19 C20 110.4(4) . . ?
C19 C20 H20A 110(3) . . ?
C19 C20 H20B 106(3) . . ?
C19 C20 H20C 106(4) . . ?
H20A C20 H20B 112(4) . . ?
H20A C20 H20C 116(5) . . ?
H20B C20 H20C 106(5) . . ?
C19 C21 H21A 109.5 . . ?
C19 C21 H21B 109.5 . . ?
C19 C21 H21C 109.5 . . ?
H21A C21 H21B 109.5 . . ?
H21A C21 H21C 109.5 . . ?
H21B C21 H21C 109.5 . . ?
C19 C22 H22A 109.5 . . ?
C19 C22 H22B 109.5 . . ?
C19 C22 H22C 109.5 . . ?
H22A C22 H22B 109.5 . . ?
H22A C22 H22C 109.5 . . ?
H22B C22 H22C 109.5 . . ?
C24 C23 C2 122.3(4) . . ?
C24 C23 C28 118.5(4) . . ?
C28 C23 C2 119.2(4) . . ?
C23 C24 H24 119.6 . . ?
C23 C24 C25 120.7(5) . . ?
C25 C24 H24 119.6 . . ?
C24 C25 H25 120.2 . . ?
C26 C25 C24 119.7(5) . . ?
C26 C25 H25 120.2 . . ?
C25 C26 H26 119.8 . . ?
C27 C26 C25 120.4(5) . . ?
C27 C26 H26 119.8 . . ?
C26 C27 H27 120.1 . . ?
C26 C27 C28 119.7(5) . . ?
C28 C27 H27 120.1 . . ?
C23 C28 H28 119.5 . . ?
C27 C28 C23 121.0(5) . . ?
C27 C28 H28 119.5 . . ?
C30 C29 C2 122.2(4) . . ?
C34 C29 C2 120.2(4) . . ?
C34 C29 C30 117.5(4) . . ?
C29 C30 H30 118.5 . . ?
C31 C30 C29 123.1(4) . . ?
C31 C30 H30 118.5 . . ?
C30 C31 C32 116.5(4) . . ?
C30 C31 C35 120.9(4) . . ?
C32 C31 C35 122.6(4) . . ?
O2 C32 C31 120.2(4) . . ?
O2 C32 C33 117.2(4) . . ?
C33 C32 C31 122.6(4) . . ?
C32 C33 C39 122.9(4) . . ?
C34 C33 C32 116.7(4) . . ?
C34 C33 C39 120.3(4) . . ?
C29 C34 H34 118.3 . . ?
C33 C34 C29 123.4(4) . . ?
C33 C34 H34 118.3 . . ?
C31 C35 C37 109.5(4) . . ?
C36 C35 C31 111.0(4) . . ?
C36 C35 C37 106.8(4) . . ?
C38 C35 C31 112.4(4) . . ?
C38 C35 C36 105.8(4) . . ?
C38 C35 C37 111.2(4) . . ?
C35 C36 H36A 109.5 . . ?
C35 C36 H36B 109.5 . . ?
C35 C36 H36C 109.5 . . ?
H36A C36 H36B 109.5 . . ?
H36A C36 H36C 109.5 . . ?
H36B C36 H36C 109.5 . . ?
C35 C37 H37A 109.5 . . ?
C35 C37 H37B 109.5 . . ?
C35 C37 H37C 109.5 . . ?
H37A C37 H37B 109.5 . . ?
H37A C37 H37C 109.5 . . ?
H37B C37 H37C 109.5 . . ?
C35 C38 H38A 109.5 . . ?
C35 C38 H38B 109.5 . . ?
C35 C38 H38C 109.5 . . ?
H38A C38 H38B 109.5 . . ?
H38A C38 H38C 109.5 . . ?
H38B C38 H38C 109.5 . . ?
C33 C39 C42 111.2(4) . . ?
C40 C39 C33 113.1(4) . . ?
C40 C39 C41 110.2(4) . . ?
C40 C39 C42 105.9(4) . . ?
C41 C39 C33 108.9(4) . . ?
C41 C39 C42 107.4(4) . . ?
C39 C40 H40A 110(3) . . ?
C39 C40 H40B 113(3) . . ?
C39 C40 H40C 114(3) . . ?
H40A C40 H40B 101(5) . . ?
H40A C40 H40C 104(4) . . ?
H40B C40 H40C 114(4) . . ?
C39 C41 H41A 109.5 . . ?
C39 C41 H41B 109.5 . . ?
C39 C41 H41C 109.5 . . ?
H41A C41 H41B 109.5 . . ?
H41A C41 H41C 109.5 . . ?
H41B C41 H41C 109.5 . . ?
C39 C42 H42A 109.5 . . ?
C39 C42 H42B 109.5 . . ?
C39 C42 H42C 109.5 . . ?
H42A C42 H42B 109.5 . . ?
H42A C42 H42C 109.5 . . ?
H42B C42 H42C 109.5 . . ?

loop_
_geom_bond_atom_site_label_1
_geom_bond_atom_site_label_2
_geom_bond_distance
_geom_bond_site_symmetry_2
_geom_bond_publ_flag
O1 H1 0.8400 . ?
O1 C12 1.381(5) . ?
O2 H2 0.8400 . ?
O2 C32 1.386(5) . ?
C1 C2 1.354(6) . ?
C1 C3 1.508(6) . ?
C1 C9 1.492(6) . ?
C2 C23 1.499(6) . ?
C2 C29 1.493(6) . ?
C3 C4 1.384(6) . ?
C3 C8 1.390(6) . ?
C4 H4 0.9500 . ?
C4 C5 1.399(7) . ?
C5 H5 0.9500 . ?
C5 C6 1.381(7) . ?
C6 H6 0.9500 . ?
C6 C7 1.379(7) . ?
C7 H7 0.9500 . ?
C7 C8 1.394(6) . ?
C8 H8 0.9500 . ?
C9 C10 1.397(6) . ?
C9 C14 1.392(6) . ?
C10 H10 0.9500 . ?
C10 C11 1.388(6) . ?
C11 C12 1.411(6) . ?
C11 C15 1.546(6) . ?
C12 C13 1.411(6) . ?
C13 C14 1.394(6) . ?
C13 C19 1.542(7) . ?
C14 H14 0.9500 . ?
C15 C16 1.535(7) . ?
C15 C17 1.540(7) . ?
C15 C18 1.536(7) . ?
C16 H16A 0.9800 . ?
C16 H16B 0.9800 . ?
C16 H16C 0.9800 . ?
C17 H17A 0.9800 . ?
C17 H17B 0.9800 . ?
C17 H17C 0.9800 . ?
C18 H18A 0.9800 . ?
C18 H18B 0.9800 . ?
C18 H18C 0.9800 . ?
C19 C20 1.548(7) . ?
C19 C21 1.535(7) . ?
C19 C22 1.548(7) . ?
C20 H20A 1.02(6) . ?
C20 H20B 1.05(6) . ?
C20 H20C 1.02(8) . ?
C21 H21A 0.9800 . ?
C21 H21B 0.9800 . ?
C21 H21C 0.9800 . ?
C22 H22A 0.9800 . ?
C22 H22B 0.9800 . ?
C22 H22C 0.9800 . ?
C23 C24 1.387(7) . ?
C23 C28 1.390(7) . ?
C24 H24 0.9500 . ?
C24 C25 1.388(7) . ?
C25 H25 0.9500 . ?
C25 C26 1.379(8) . ?
C26 H26 0.9500 . ?
C26 C27 1.377(8) . ?
C27 H27 0.9500 . ?
C27 C28 1.381(7) . ?
C28 H28 0.9500 . ?
C29 C30 1.394(6) . ?
C29 C34 1.394(6) . ?
C30 H30 0.9500 . ?
C30 C31 1.391(6) . ?
C31 C32 1.420(6) . ?
C31 C35 1.544(6) . ?
C32 C33 1.411(6) . ?
C33 C34 1.385(6) . ?
C33 C39 1.541(6) . ?
C34 H34 0.9500 . ?
C35 C36 1.541(7) . ?
C35 C37 1.554(7) . ?
C35 C38 1.532(7) . ?
C36 H36A 0.9800 . ?
C36 H36B 0.9800 . ?
C36 H36C 0.9800 . ?
C37 H37A 0.9800 . ?
C37 H37B 0.9800 . ?
C37 H37C 0.9800 . ?
C38 H38A 0.9800 . ?
C38 H38B 0.9800 . ?
C38 H38C 0.9800 . ?
C39 C40 1.530(7) . ?
C39 C41 1.539(7) . ?
C39 C42 1.542(7) . ?
C40 H40A 1.02(6) . ?
C40 H40B 1.00(6) . ?
C40 H40C 0.99(5) . ?
C41 H41A 0.9800 . ?
C41 H41B 0.9800 . ?
C41 H41C 0.9800 . ?
C42 H42A 0.9800 . ?
C42 H42B 0.9800 . ?
C42 H42C 0.9800 . ?

loop_
_geom_torsion_atom_site_label_1
_geom_torsion_atom_site_label_2
_geom_torsion_atom_site_label_3
_geom_torsion_atom_site_label_4
_geom_torsion
_geom_torsion_site_symmetry_1
_geom_torsion_site_symmetry_2
_geom_torsion_site_symmetry_3
_geom_torsion_site_symmetry_4
_geom_torsion_publ_flag
O1 C12 C13 C14 -179.0(4) . . . . ?
O1 C12 C13 C19 0.4(7) . . . . ?
O2 C32 C33 C34 -176.4(4) . . . . ?
O2 C32 C33 C39 7.6(6) . . . . ?
C1 C2 C23 C24 -125.7(5) . . . . ?
C1 C2 C23 C28 57.5(6) . . . . ?
C1 C2 C29 C30 28.9(7) . . . . ?
C1 C2 C29 C34 -155.4(5) . . . . ?
C1 C3 C4 C5 -178.2(4) . . . . ?
C1 C3 C8 C7 178.5(4) . . . . ?
C1 C9 C10 C11 -176.6(4) . . . . ?
C1 C9 C14 C13 177.4(4) . . . . ?
C2 C1 C3 C4 -130.1(5) . . . . ?
C2 C1 C3 C8 51.5(7) . . . . ?
C2 C1 C9 C10 41.2(7) . . . . ?
C2 C1 C9 C14 -138.5(5) . . . . ?
C2 C23 C24 C25 -178.9(4) . . . . ?
C2 C23 C28 C27 178.3(4) . . . . ?
C2 C29 C30 C31 -179.0(4) . . . . ?
C2 C29 C34 C33 -176.4(4) . . . . ?
C3 C1 C2 C23 -163.2(4) . . . . ?
C3 C1 C2 C29 14.2(8) . . . . ?
C3 C1 C9 C10 -141.7(5) . . . . ?
C3 C1 C9 C14 38.7(6) . . . . ?
C3 C4 C5 C6 -0.4(7) . . . . ?
C4 C3 C8 C7 0.2(7) . . . . ?
C4 C5 C6 C7 0.4(7) . . . . ?
C5 C6 C7 C8 0.0(7) . . . . ?
C6 C7 C8 C3 -0.2(7) . . . . ?
C8 C3 C4 C5 0.1(7) . . . . ?
C9 C1 C2 C23 13.7(7) . . . . ?
C9 C1 C2 C29 -168.8(4) . . . . ?
C9 C1 C3 C4 52.7(6) . . . . ?
C9 C1 C3 C8 -125.6(4) . . . . ?
C9 C10 C11 C12 -1.9(7) . . . . ?
C9 C10 C11 C15 179.0(4) . . . . ?
C10 C9 C14 C13 -2.3(7) . . . . ?
C10 C11 C12 O1 179.7(4) . . . . ?
C10 C11 C12 C13 -0.1(7) . . . . ?
C10 C11 C15 C16 -1.4(6) . . . . ?
C10 C11 C15 C17 -119.1(5) . . . . ?
C10 C11 C15 C18 117.2(5) . . . . ?
C11 C12 C13 C14 0.7(7) . . . . ?
C11 C12 C13 C19 -179.8(4) . . . . ?
C12 C11 C15 C16 179.5(5) . . . . ?
C12 C11 C15 C17 61.9(6) . . . . ?
C12 C11 C15 C18 -61.9(6) . . . . ?
C12 C13 C14 C9 0.5(7) . . . . ?
C12 C13 C19 C20 58.6(6) . . . . ?
C12 C13 C19 C21 177.2(4) . . . . ?
C12 C13 C19 C22 -63.9(6) . . . . ?
C14 C9 C10 C11 3.1(7) . . . . ?
C14 C13 C19 C20 -121.9(5) . . . . ?
C14 C13 C19 C21 -3.4(7) . . . . ?
C14 C13 C19 C22 115.6(5) . . . . ?
C15 C11 C12 O1 -1.2(7) . . . . ?
C15 C11 C12 C13 179.0(4) . . . . ?
C19 C13 C14 C9 -179.0(4) . . . . ?
C23 C2 C29 C30 -153.5(4) . . . . ?
C23 C2 C29 C34 22.2(6) . . . . ?
C23 C24 C25 C26 1.4(7) . . . . ?
C24 C23 C28 C27 1.5(7) . . . . ?
C24 C25 C26 C27 0.1(8) . . . . ?
C25 C26 C27 C28 -0.8(8) . . . . ?
C26 C27 C28 C23 0.0(8) . . . . ?
C28 C23 C24 C25 -2.2(7) . . . . ?
C29 C2 C23 C24 56.5(6) . . . . ?
C29 C2 C23 C28 -120.2(5) . . . . ?
C29 C30 C31 C32 -4.1(7) . . . . ?
C29 C30 C31 C35 175.1(4) . . . . ?
C30 C29 C34 C33 -0.5(7) . . . . ?
C30 C31 C32 O2 -179.4(4) . . . . ?
C30 C31 C32 C33 -1.6(7) . . . . ?
C30 C31 C35 C36 4.5(6) . . . . ?
C30 C31 C35 C37 -113.2(5) . . . . ?
C30 C31 C35 C38 122.8(5) . . . . ?
C31 C32 C33 C34 5.7(6) . . . . ?
C31 C32 C33 C39 -170.2(4) . . . . ?
C32 C31 C35 C36 -176.4(4) . . . . ?
C32 C31 C35 C37 66.0(6) . . . . ?
C32 C31 C35 C38 -58.1(6) . . . . ?
C32 C33 C34 C29 -4.6(7) . . . . ?
C32 C33 C39 C40 -64.9(6) . . . . ?
C32 C33 C39 C41 57.9(6) . . . . ?
C32 C33 C39 C42 176.1(4) . . . . ?
C34 C29 C30 C31 5.2(7) . . . . ?
C34 C33 C39 C40 119.2(5) . . . . ?
C34 C33 C39 C41 -117.9(5) . . . . ?
C34 C33 C39 C42 0.3(6) . . . . ?
C35 C31 C32 O2 1.5(7) . . . . ?
C35 C31 C32 C33 179.3(4) . . . . ?
C39 C33 C34 C29 171.4(4) . . . . ?
